data_4104500
loop_
_publ_author_name
'Annie J. Jiang'
'Jeffrey H. Simpson'
'Peter M\"uller'
'Richard R. Schrock'

_publ_section_title
;
 Fundamental Studies of Tungsten Alkylidene Imido Monoalkoxidepyrrolide
 Complexes
;
_journal_name_full 'Journal of the American Chemical Society'
_journal_page_first 7770
_journal_page_last 7780
_journal_paper_doi 10.1021/ja9012694
_journal_volume 131
_journal_year 2009
_chemical_formula_sum 'C52 H57 N2 O P W'
_chemical_formula_weight 940.82
_chemical_name_systematic
; 
 ? 
;
_space_group_IT_number 2
_symmetry_cell_setting triclinic
_symmetry_space_group_name_Hall '-P 1'
_symmetry_space_group_name_H-M 'P -1'
_atom_sites_solution_hydrogens geom
_atom_sites_solution_primary direct
_atom_sites_solution_secondary difmap
_audit_creation_method SHELXL-97
_cell_angle_alpha 93.9760(10)
_cell_angle_beta 99.3070(10)
_cell_angle_gamma 103.3130(10)
_cell_formula_units_Z 2
_cell_length_a 11.0794(7)
_cell_length_b 12.0146(8)
_cell_length_c 17.5559(11)
_cell_measurement_reflns_used 9869
_cell_measurement_temperature 100(2)
_cell_measurement_theta_max 30.59
_cell_measurement_theta_min 2.48
_cell_volume 2230.3(2)
_computing_cell_refinement 'SAINT 7.46A (Bruker-AXS, 2008)'
_computing_data_collection 'APEX2 3.0 (Bruker-AXS, 2008)'
_computing_data_reduction 'SAINT 7.46A (Bruker-AXS, 2008)'
_computing_molecular_graphics 'Bruker SHELXTL'
_computing_publication_material 'Bruker SHELXTL'
_computing_structure_refinement 'SHELXL-97 (Sheldrick, 2008)'
_computing_structure_solution 'SHELXS-97 (Sheldrick, 2008)'
_diffrn_ambient_temperature 100(2)
_diffrn_detector_area_resol_mean 8.3
_diffrn_measured_fraction_theta_full 0.996
_diffrn_measured_fraction_theta_max 0.996
_diffrn_measurement_device_type 'Bruker Smart APEX CCD'
_diffrn_measurement_method 'omega and phi scans'
_diffrn_radiation_monochromator graphite
_diffrn_radiation_source 'fine-focus sealed tube'
_diffrn_radiation_type MoK\a
_diffrn_radiation_wavelength 0.71073
_diffrn_reflns_av_R_equivalents 0.0385
_diffrn_reflns_av_sigmaI/netI 0.0296
_diffrn_reflns_limit_h_max 15
_diffrn_reflns_limit_h_min -15
_diffrn_reflns_limit_k_max 16
_diffrn_reflns_limit_k_min -16
_diffrn_reflns_limit_l_max 24
_diffrn_reflns_limit_l_min -24
_diffrn_reflns_number 59708
_diffrn_reflns_theta_full 29.57
_diffrn_reflns_theta_max 29.57
_diffrn_reflns_theta_min 1.75
_exptl_absorpt_coefficient_mu 2.665
_exptl_absorpt_correction_T_max 0.8151
_exptl_absorpt_correction_T_min 0.5020
_exptl_absorpt_correction_type multi-scan
_exptl_absorpt_process_details 'SADABS (Sheldrick, 2008)'
_exptl_crystal_colour yellow
_exptl_crystal_density_diffrn 1.401
_exptl_crystal_density_method 'not measured'
_exptl_crystal_description plate
_exptl_crystal_F_000 960
_exptl_crystal_size_max 0.30
_exptl_crystal_size_mid 0.18
_exptl_crystal_size_min 0.08
_refine_diff_density_max 1.613
_refine_diff_density_min -0.625
_refine_diff_density_rms 0.091
_refine_ls_extinction_method none
_refine_ls_goodness_of_fit_ref 1.071
_refine_ls_hydrogen_treatment mixed
_refine_ls_matrix_type full
_refine_ls_number_parameters 529
_refine_ls_number_reflns 12492
_refine_ls_number_restraints 2
_refine_ls_restrained_S_all 1.071
_refine_ls_R_factor_all 0.0265
_refine_ls_R_factor_gt 0.0231
_refine_ls_shift/su_max 0.002
_refine_ls_shift/su_mean 0.000
_refine_ls_structure_factor_coef Fsqd
_refine_ls_weighting_details 'calc w=1/[\s^2^(Fo^2^)+(0.0233P)^2^+1.4925P] where P=(Fo^2^+2Fc^2^)/3'
_refine_ls_weighting_scheme calc
_refine_ls_wR_factor_gt 0.0537
_refine_ls_wR_factor_ref 0.0555
_reflns_number_gt 11543
_reflns_number_total 12492
_reflns_threshold_expression >2sigma(I)
_cod_data_source_file ja9012694_si_004.cif
_cod_data_source_block 09021
_cod_database_code 4104500

loop_
_symmetry_equiv_pos_as_xyz
'x, y, z'
'-x, -y, -z'

loop_
_atom_site_label
_atom_site_type_symbol
_atom_site_fract_x
_atom_site_fract_y
_atom_site_fract_z
_atom_site_U_iso_or_equiv
_atom_site_adp_type
_atom_site_occupancy
_atom_site_symmetry_multiplicity
_atom_site_calc_flag
_atom_site_refinement_flags
C1 C 0.4696(2) 0.93263(19) 0.29334(13) 0.0248(4) Uani 1 1 d D
H1A H 0.506(2) 0.916(2) 0.3426(11) 0.030 Uiso 1 1 d D
H1B H 0.499(2) 1.0142(15) 0.2919(15) 0.030 Uiso 1 1 d D
W1 W 0.350968(7) 0.813725(6) 0.224582(4) 0.01568(3) Uani 1 1 d .
P1 P 0.18259(6) 0.88508(5) 0.27988(3) 0.02217(11) Uani 1 1 d .
C2 C 0.2030(3) 1.0390(2) 0.27838(18) 0.0403(6) Uani 1 1 d .
H2A H 0.1337 1.0625 0.2980 0.060 Uiso 1 1 calc R
H2B H 0.2030 1.0581 0.2250 0.060 Uiso 1 1 calc R
H2C H 0.2834 1.0796 0.3114 0.060 Uiso 1 1 calc R
C3 C 0.1749(3) 0.8606(2) 0.37988(14) 0.0367(6) Uani 1 1 d .
H3A H 0.2567 0.8967 0.4129 0.055 Uiso 1 1 calc R
H3B H 0.1541 0.7776 0.3839 0.055 Uiso 1 1 calc R
H3C H 0.1096 0.8940 0.3969 0.055 Uiso 1 1 calc R
C4 C 0.0215(2) 0.8269(2) 0.22965(15) 0.0349(6) Uani 1 1 d .
H4A H -0.0023 0.7437 0.2324 0.052 Uiso 1 1 calc R
H4B H 0.0147 0.8420 0.1752 0.052 Uiso 1 1 calc R
H4C H -0.0350 0.8636 0.2543 0.052 Uiso 1 1 calc R
N2 N 0.46307(16) 0.71784(15) 0.17383(10) 0.0180(3) Uani 1 1 d .
C21 C 0.6563(2) 0.8869(2) 0.18763(15) 0.0344(5) Uani 1 1 d .
H21A H 0.7409 0.8996 0.1747 0.052 Uiso 1 1 calc R
H21B H 0.6632 0.9017 0.2440 0.052 Uiso 1 1 calc R
H21C H 0.6113 0.9391 0.1617 0.052 Uiso 1 1 calc R
C22 C 0.5853(2) 0.76540(19) 0.16100(12) 0.0223(4) Uani 1 1 d .
C23 C 0.6268(2) 0.6839(2) 0.12157(13) 0.0256(5) Uani 1 1 d .
H23 H 0.7070 0.6939 0.1066 0.031 Uiso 1 1 calc R
C24 C 0.5290(2) 0.5819(2) 0.10706(13) 0.0253(4) Uani 1 1 d .
H24 H 0.5309 0.5111 0.0802 0.030 Uiso 1 1 calc R
C25 C 0.4307(2) 0.60409(18) 0.13902(12) 0.0197(4) Uani 1 1 d .
C26 C 0.3050(2) 0.52304(19) 0.13557(13) 0.0264(5) Uani 1 1 d .
H26A H 0.2827 0.4717 0.0869 0.040 Uiso 1 1 calc R
H26B H 0.2411 0.5670 0.1379 0.040 Uiso 1 1 calc R
H26C H 0.3087 0.4774 0.1796 0.040 Uiso 1 1 calc R
N1 N 0.31595(17) 0.89076(14) 0.14551(10) 0.0184(3) Uani 1 1 d .
C11 C 0.2600(2) 0.93579(18) 0.08149(12) 0.0203(4) Uani 1 1 d .
C12 C 0.1556(2) 0.8646(2) 0.02933(13) 0.0260(5) Uani 1 1 d .
C121 C 0.1119(2) 0.7377(2) 0.03690(13) 0.0310(5) Uani 1 1 d .
H121 H 0.1298 0.7273 0.0933 0.037 Uiso 1 1 calc R
C122 C -0.0290(3) 0.6861(3) 0.00673(17) 0.0482(8) Uani 1 1 d .
H12A H -0.0781 0.7295 0.0331 0.072 Uiso 1 1 calc R
H12B H -0.0511 0.6055 0.0172 0.072 Uiso 1 1 calc R
H12C H -0.0480 0.6902 -0.0493 0.072 Uiso 1 1 calc R
C123 C 0.1916(3) 0.6738(2) -0.00503(16) 0.0430(7) Uani 1 1 d .
H12D H 0.1810 0.6876 -0.0598 0.064 Uiso 1 1 calc R
H12E H 0.1640 0.5910 -0.0013 0.064 Uiso 1 1 calc R
H12F H 0.2807 0.7018 0.0193 0.064 Uiso 1 1 calc R
C13 C 0.1003(2) 0.9124(3) -0.03335(15) 0.0366(6) Uani 1 1 d .
H13 H 0.0287 0.8666 -0.0683 0.044 Uiso 1 1 calc R
C14 C 0.1479(3) 1.0251(3) -0.04532(16) 0.0408(7) Uani 1 1 d .
H14 H 0.1091 1.0559 -0.0884 0.049 Uiso 1 1 calc R
C15 C 0.2516(3) 1.0935(2) 0.00482(15) 0.0352(6) Uani 1 1 d .
H15 H 0.2839 1.1705 -0.0048 0.042 Uiso 1 1 calc R
C16 C 0.3097(2) 1.0514(2) 0.06930(13) 0.0256(5) Uani 1 1 d .
C161 C 0.4254(3) 1.1274(2) 0.12161(14) 0.0336(6) Uani 1 1 d .
H161 H 0.4429 1.0894 0.1697 0.040 Uiso 1 1 calc R
C162 C 0.5391(3) 1.1405(3) 0.08159(19) 0.0572(9) Uani 1 1 d .
H16A H 0.5530 1.0645 0.0683 0.086 Uiso 1 1 calc R
H16B H 0.6139 1.1881 0.1166 0.086 Uiso 1 1 calc R
H16C H 0.5236 1.1775 0.0341 0.086 Uiso 1 1 calc R
C163 C 0.4067(4) 1.2465(3) 0.14554(19) 0.0633(11) Uani 1 1 d .
H16D H 0.3875 1.2845 0.0990 0.095 Uiso 1 1 calc R
H16E H 0.4840 1.2931 0.1788 0.095 Uiso 1 1 calc R
H16F H 0.3366 1.2382 0.1741 0.095 Uiso 1 1 calc R
O1 O 0.29011(13) 0.68555(12) 0.28598(8) 0.0172(3) Uani 1 1 d .
C31 C 0.29820(18) 0.58341(16) 0.31074(11) 0.0149(3) Uani 1 1 d .
C32 C 0.41610(18) 0.56806(16) 0.34659(10) 0.0143(3) Uani 1 1 d .
C321 C 0.52357(18) 0.67104(17) 0.37355(11) 0.0173(4) Uani 1 1 d .
C322 C 0.5195(2) 0.74167(18) 0.43984(12) 0.0217(4) Uani 1 1 d .
H322 H 0.4461 0.7276 0.4627 0.026 Uiso 1 1 calc R
C323 C 0.6223(2) 0.8322(2) 0.47233(13) 0.0300(5) Uani 1 1 d .
H323 H 0.6193 0.8794 0.5173 0.036 Uiso 1 1 calc R
C324 C 0.7293(2) 0.8531(2) 0.43868(15) 0.0351(6) Uani 1 1 d .
H324 H 0.8002 0.9139 0.4612 0.042 Uiso 1 1 calc R
C325 C 0.7329(2) 0.7860(2) 0.37277(16) 0.0320(5) Uani 1 1 d .
H325 H 0.8059 0.8018 0.3496 0.038 Uiso 1 1 calc R
C326 C 0.6301(2) 0.69484(19) 0.33952(13) 0.0233(4) Uani 1 1 d .
H326 H 0.6333 0.6493 0.2938 0.028 Uiso 1 1 calc R
C33 C 0.42580(18) 0.45699(17) 0.36258(11) 0.0155(3) Uani 1 1 d .
C331 C 0.54747(18) 0.42690(17) 0.39346(11) 0.0170(4) Uani 1 1 d .
C332 C 0.63502(18) 0.49097(17) 0.45635(11) 0.0173(4) Uani 1 1 d .
H332 H 0.6208 0.5594 0.4797 0.021 Uiso 1 1 calc R
C333 C 0.74352(19) 0.45550(19) 0.48534(12) 0.0204(4) Uani 1 1 d .
H333 H 0.8021 0.4997 0.5284 0.024 Uiso 1 1 calc R
C334 C 0.7664(2) 0.3564(2) 0.45175(13) 0.0255(5) Uani 1 1 d .
H334 H 0.8406 0.3330 0.4713 0.031 Uiso 1 1 calc R
C335 C 0.6800(2) 0.2918(2) 0.38947(14) 0.0285(5) Uani 1 1 d .
H335 H 0.6948 0.2236 0.3663 0.034 Uiso 1 1 calc R
C336 C 0.5713(2) 0.32649(19) 0.36057(13) 0.0239(4) Uani 1 1 d .
H336 H 0.5125 0.2813 0.3179 0.029 Uiso 1 1 calc R
C34 C 0.31639(19) 0.36808(17) 0.35081(11) 0.0170(4) Uani 1 1 d .
H34 H 0.3231 0.2928 0.3608 0.020 Uiso 1 1 calc R
C35 C 0.19743(18) 0.38617(16) 0.32484(11) 0.0158(4) Uani 1 1 d .
C351 C 0.08502(18) 0.28950(17) 0.32576(12) 0.0172(4) Uani 1 1 d .
C352 C 0.0728(2) 0.24054(18) 0.39482(12) 0.0209(4) Uani 1 1 d .
H352 H 0.1340 0.2706 0.4404 0.025 Uiso 1 1 calc R
C353 C -0.0280(2) 0.14838(19) 0.39755(14) 0.0254(4) Uani 1 1 d .
H353 H -0.0353 0.1159 0.4449 0.030 Uiso 1 1 calc R
C354 C -0.1179(2) 0.10354(19) 0.33152(15) 0.0275(5) Uani 1 1 d .
H354 H -0.1867 0.0405 0.3335 0.033 Uiso 1 1 calc R
C355 C -0.1068(2) 0.15114(19) 0.26271(14) 0.0276(5) Uani 1 1 d .
H355 H -0.1683 0.1205 0.2173 0.033 Uiso 1 1 calc R
C356 C -0.0065(2) 0.24356(18) 0.25951(13) 0.0224(4) Uani 1 1 d .
H356 H 0.0000 0.2758 0.2120 0.027 Uiso 1 1 calc R
C36 C 0.18700(18) 0.49448(17) 0.30263(10) 0.0150(3) Uani 1 1 d .
C361 C 0.05916(18) 0.51582(16) 0.27771(11) 0.0159(4) Uani 1 1 d .
C362 C 0.0031(2) 0.5097(2) 0.19997(12) 0.0231(4) Uani 1 1 d .
H362 H 0.0500 0.4995 0.1604 0.028 Uiso 1 1 calc R
C363 C -0.1211(2) 0.5184(2) 0.17963(13) 0.0275(5) Uani 1 1 d .
H363 H -0.1579 0.5142 0.1264 0.033 Uiso 1 1 calc R
C364 C -0.1908(2) 0.5329(2) 0.23615(13) 0.0260(5) Uani 1 1 d .
H364 H -0.2759 0.5375 0.2220 0.031 Uiso 1 1 calc R
C365 C -0.1366(2) 0.5408(2) 0.31296(14) 0.0294(5) Uani 1 1 d .
H365 H -0.1839 0.5523 0.3521 0.035 Uiso 1 1 calc R
C366 C -0.0126(2) 0.5322(2) 0.33381(12) 0.0249(4) Uani 1 1 d .
H366 H 0.0236 0.5375 0.3872 0.030 Uiso 1 1 calc R

loop_
_atom_site_aniso_label
_atom_site_aniso_U_11
_atom_site_aniso_U_22
_atom_site_aniso_U_33
_atom_site_aniso_U_23
_atom_site_aniso_U_13
_atom_site_aniso_U_12
C1 0.0334(12) 0.0155(10) 0.0225(10) 0.0032(7) 0.0003(8) 0.0026(9)
W1 0.02006(4) 0.01069(4) 0.01630(4) 0.00416(2) 0.00285(3) 0.00338(3)
P1 0.0319(3) 0.0165(3) 0.0225(3) 0.00499(19) 0.0094(2) 0.0108(2)
C2 0.0579(18) 0.0195(12) 0.0546(17) 0.0078(11) 0.0274(14) 0.0189(12)
C3 0.0526(17) 0.0375(14) 0.0259(12) 0.0068(10) 0.0160(11) 0.0157(13)
C4 0.0316(13) 0.0397(15) 0.0375(13) 0.0040(11) 0.0067(10) 0.0166(11)
N2 0.0190(8) 0.0144(8) 0.0203(8) 0.0038(6) 0.0033(6) 0.0029(7)
C21 0.0298(13) 0.0301(13) 0.0387(13) 0.0024(10) 0.0121(10) -0.0056(10)
C22 0.0201(10) 0.0240(11) 0.0230(10) 0.0083(8) 0.0050(8) 0.0030(8)
C23 0.0210(10) 0.0300(12) 0.0298(11) 0.0131(9) 0.0092(8) 0.0084(9)
C24 0.0312(12) 0.0214(11) 0.0278(11) 0.0060(8) 0.0097(9) 0.0112(9)
C25 0.0223(10) 0.0162(10) 0.0214(9) 0.0033(7) 0.0040(7) 0.0059(8)
C26 0.0283(12) 0.0193(11) 0.0291(11) -0.0026(8) 0.0073(9) 0.0010(9)
N1 0.0235(9) 0.0137(8) 0.0188(8) 0.0045(6) 0.0051(6) 0.0048(7)
C11 0.0241(10) 0.0197(10) 0.0203(9) 0.0081(7) 0.0070(7) 0.0078(8)
C12 0.0275(11) 0.0294(12) 0.0219(10) 0.0093(8) 0.0051(8) 0.0060(9)
C121 0.0347(13) 0.0303(13) 0.0213(10) 0.0051(9) -0.0015(9) -0.0014(10)
C122 0.0406(16) 0.0491(18) 0.0394(15) 0.0120(13) -0.0084(12) -0.0114(13)
C123 0.064(2) 0.0319(14) 0.0303(13) 0.0019(10) 0.0111(12) 0.0059(13)
C13 0.0305(13) 0.0483(16) 0.0287(12) 0.0168(11) 0.0004(9) 0.0050(12)
C14 0.0370(14) 0.0517(17) 0.0370(14) 0.0286(12) 0.0034(11) 0.0127(13)
C15 0.0432(15) 0.0323(14) 0.0372(13) 0.0215(11) 0.0121(11) 0.0150(12)
C16 0.0339(12) 0.0226(11) 0.0249(10) 0.0102(8) 0.0108(9) 0.0101(9)
C161 0.0488(15) 0.0203(11) 0.0286(12) 0.0108(9) 0.0056(10) 0.0011(11)
C162 0.0409(17) 0.073(2) 0.0473(18) 0.0159(16) 0.0053(13) -0.0085(16)
C163 0.119(3) 0.0223(14) 0.0433(17) 0.0064(12) 0.0037(19) 0.0134(17)
O1 0.0191(7) 0.0134(7) 0.0199(7) 0.0061(5) 0.0028(5) 0.0048(5)
C31 0.0175(9) 0.0126(9) 0.0166(8) 0.0047(6) 0.0047(7) 0.0055(7)
C32 0.0147(9) 0.0126(9) 0.0164(8) 0.0036(6) 0.0046(6) 0.0030(7)
C321 0.0154(9) 0.0147(9) 0.0216(9) 0.0079(7) 0.0018(7) 0.0028(7)
C322 0.0257(11) 0.0164(10) 0.0216(10) 0.0048(7) 0.0017(8) 0.0032(8)
C323 0.0369(13) 0.0199(11) 0.0255(11) 0.0046(8) -0.0055(9) -0.0014(10)
C324 0.0283(12) 0.0233(12) 0.0428(14) 0.0133(10) -0.0093(10) -0.0079(10)
C325 0.0163(10) 0.0309(13) 0.0475(14) 0.0195(11) 0.0047(9) -0.0003(9)
C326 0.0192(10) 0.0229(11) 0.0299(11) 0.0120(8) 0.0065(8) 0.0054(8)
C33 0.0163(9) 0.0161(9) 0.0159(8) 0.0027(6) 0.0045(7) 0.0064(7)
C331 0.0156(9) 0.0170(9) 0.0201(9) 0.0056(7) 0.0051(7) 0.0052(7)
C332 0.0180(9) 0.0173(9) 0.0184(9) 0.0065(7) 0.0056(7) 0.0052(8)
C333 0.0163(9) 0.0257(11) 0.0206(9) 0.0082(8) 0.0043(7) 0.0056(8)
C334 0.0195(10) 0.0312(12) 0.0309(11) 0.0105(9) 0.0061(8) 0.0132(9)
C335 0.0289(12) 0.0290(12) 0.0330(12) 0.0004(9) 0.0066(9) 0.0184(10)
C336 0.0221(10) 0.0243(11) 0.0265(10) -0.0007(8) 0.0026(8) 0.0101(9)
C34 0.0194(9) 0.0117(9) 0.0212(9) 0.0031(7) 0.0045(7) 0.0058(7)
C35 0.0153(9) 0.0126(9) 0.0190(9) 0.0022(7) 0.0031(7) 0.0021(7)
C351 0.0156(9) 0.0110(9) 0.0254(10) 0.0029(7) 0.0041(7) 0.0038(7)
C352 0.0204(10) 0.0162(10) 0.0261(10) 0.0046(7) 0.0049(8) 0.0033(8)
C353 0.0270(11) 0.0184(10) 0.0331(11) 0.0085(8) 0.0116(9) 0.0042(9)
C354 0.0207(11) 0.0144(10) 0.0455(13) 0.0036(9) 0.0077(9) -0.0007(8)
C355 0.0213(11) 0.0190(11) 0.0380(12) 0.0011(9) -0.0015(9) 0.0015(9)
C356 0.0222(10) 0.0173(10) 0.0266(10) 0.0035(8) 0.0011(8) 0.0043(8)
C36 0.0146(9) 0.0155(9) 0.0158(8) 0.0034(6) 0.0036(6) 0.0044(7)
C361 0.0148(9) 0.0115(9) 0.0219(9) 0.0045(7) 0.0037(7) 0.0033(7)
C362 0.0236(10) 0.0281(11) 0.0202(9) 0.0027(8) 0.0046(8) 0.0112(9)
C363 0.0259(11) 0.0350(13) 0.0222(10) 0.0024(9) -0.0013(8) 0.0131(10)
C364 0.0195(10) 0.0306(12) 0.0307(11) 0.0084(9) 0.0028(8) 0.0113(9)
C365 0.0230(11) 0.0452(15) 0.0299(11) 0.0172(10) 0.0125(9) 0.0193(11)
C366 0.0257(11) 0.0340(12) 0.0203(10) 0.0099(8) 0.0081(8) 0.0135(10)

loop_
_atom_type_symbol
_atom_type_description
_atom_type_scat_dispersion_real
_atom_type_scat_dispersion_imag
_atom_type_scat_source
C C 0.0033 0.0016 'International Tables Vol C Tables 4.2.6.8 and 6.1.1.4'
H H 0.0000 0.0000 'International Tables Vol C Tables 4.2.6.8 and 6.1.1.4'
N N 0.0061 0.0033 'International Tables Vol C Tables 4.2.6.8 and 6.1.1.4'
O O 0.0106 0.0060 'International Tables Vol C Tables 4.2.6.8 and 6.1.1.4'
P P 0.1023 0.0942 'International Tables Vol C Tables 4.2.6.8 and 6.1.1.4'
W W -0.8490 6.8722 'International Tables Vol C Tables 4.2.6.8 and 6.1.1.4'

loop_
_geom_angle_atom_site_label_1
_geom_angle_atom_site_label_2
_geom_angle_atom_site_label_3
_geom_angle
W1 C1 H1A 119.5(17)
W1 C1 H1B 133.5(16)
H1A C1 H1B 107(2)
N1 W1 C1 100.07(9)
N1 W1 O1 147.28(7)
C1 W1 O1 108.04(8)
N1 W1 N2 97.80(7)
C1 W1 N2 104.55(9)
O1 W1 N2 91.14(6)
N1 W1 P1 86.05(6)
C1 W1 P1 86.56(8)
O1 W1 P1 79.39(4)
N2 W1 P1 167.31(5)
C4 P1 C3 103.43(13)
C4 P1 C2 103.02(14)
C3 P1 C2 104.97(13)
C4 P1 W1 116.51(9)
C3 P1 W1 115.38(9)
C2 P1 W1 112.10(9)
P1 C2 H2A 109.5
P1 C2 H2B 109.5
H2A C2 H2B 109.5
P1 C2 H2C 109.5
H2A C2 H2C 109.5
H2B C2 H2C 109.5
P1 C3 H3A 109.5
P1 C3 H3B 109.5
H3A C3 H3B 109.5
P1 C3 H3C 109.5
H3A C3 H3C 109.5
H3B C3 H3C 109.5
P1 C4 H4A 109.5
P1 C4 H4B 109.5
H4A C4 H4B 109.5
P1 C4 H4C 109.5
H4A C4 H4C 109.5
H4B C4 H4C 109.5
C25 N2 C22 105.69(17)
C25 N2 W1 129.80(14)
C22 N2 W1 124.13(14)
C22 C21 H21A 109.5
C22 C21 H21B 109.5
H21A C21 H21B 109.5
C22 C21 H21C 109.5
H21A C21 H21C 109.5
H21B C21 H21C 109.5
C23 C22 N2 109.62(19)
C23 C22 C21 126.6(2)
N2 C22 C21 123.8(2)
C22 C23 C24 107.6(2)
C22 C23 H23 126.2
C24 C23 H23 126.2
C25 C24 C23 107.3(2)
C25 C24 H24 126.4
C23 C24 H24 126.4
C24 C25 N2 109.74(19)
C24 C25 C26 126.5(2)
N2 C25 C26 123.70(19)
C25 C26 H26A 109.5
C25 C26 H26B 109.5
H26A C26 H26B 109.5
C25 C26 H26C 109.5
H26A C26 H26C 109.5
H26B C26 H26C 109.5
C11 N1 W1 166.72(16)
N1 C11 C12 119.43(19)
N1 C11 C16 119.51(19)
C12 C11 C16 121.06(19)
C13 C12 C11 118.2(2)
C13 C12 C121 120.5(2)
C11 C12 C121 121.08(19)
C12 C121 C122 114.4(2)
C12 C121 C123 108.2(2)
C122 C121 C123 110.7(2)
C12 C121 H121 107.8
C122 C121 H121 107.8
C123 C121 H121 107.8
C121 C122 H12A 109.5
C121 C122 H12B 109.5
H12A C122 H12B 109.5
C121 C122 H12C 109.5
H12A C122 H12C 109.5
H12B C122 H12C 109.5
C121 C123 H12D 109.5
C121 C123 H12E 109.5
H12D C123 H12E 109.5
C121 C123 H12F 109.5
H12D C123 H12F 109.5
H12E C123 H12F 109.5
C14 C13 C12 121.0(2)
C14 C13 H13 119.5
C12 C13 H13 119.5
C13 C14 C15 120.6(2)
C13 C14 H14 119.7
C15 C14 H14 119.7
C14 C15 C16 121.2(2)
C14 C15 H15 119.4
C16 C15 H15 119.4
C15 C16 C11 117.9(2)
C15 C16 C161 119.8(2)
C11 C16 C161 122.18(19)
C16 C161 C162 110.2(2)
C16 C161 C163 112.2(3)
C162 C161 C163 109.6(3)
C16 C161 H161 108.2
C162 C161 H161 108.2
C163 C161 H161 108.2
C161 C162 H16A 109.5
C161 C162 H16B 109.5
H16A C162 H16B 109.5
C161 C162 H16C 109.5
H16A C162 H16C 109.5
H16B C162 H16C 109.5
C161 C163 H16D 109.5
C161 C163 H16E 109.5
H16D C163 H16E 109.5
C161 C163 H16F 109.5
H16D C163 H16F 109.5
H16E C163 H16F 109.5
C31 O1 W1 149.28(13)
O1 C31 C36 118.96(17)
O1 C31 C32 119.86(17)
C36 C31 C32 121.14(17)
C33 C32 C31 118.89(17)
C33 C32 C321 121.48(17)
C31 C32 C321 119.34(17)
C326 C321 C322 119.05(19)
C326 C321 C32 122.95(19)
C322 C321 C32 117.83(18)
C323 C322 C321 120.5(2)
C323 C322 H322 119.7
C321 C322 H322 119.7
C324 C323 C322 119.7(2)
C324 C323 H323 120.1
C322 C323 H323 120.1
C325 C324 C323 120.2(2)
C325 C324 H324 119.9
C323 C324 H324 119.9
C324 C325 C326 120.7(2)
C324 C325 H325 119.7
C326 C325 H325 119.7
C321 C326 C325 119.9(2)
C321 C326 H326 120.1
C325 C326 H326 120.1
C34 C33 C32 119.00(17)
C34 C33 C331 116.75(17)
C32 C33 C331 124.24(17)
C332 C331 C336 118.17(18)
C332 C331 C33 123.06(18)
C336 C331 C33 118.68(18)
C331 C332 C333 120.63(19)
C331 C332 H332 119.7
C333 C332 H332 119.7
C334 C333 C332 120.5(2)
C334 C333 H333 119.7
C332 C333 H333 119.7
C335 C334 C333 119.4(2)
C335 C334 H334 120.3
C333 C334 H334 120.3
C334 C335 C336 120.3(2)
C334 C335 H335 119.9
C336 C335 H335 119.9
C335 C336 C331 121.0(2)
C335 C336 H336 119.5
C331 C336 H336 119.5
C35 C34 C33 122.06(18)
C35 C34 H34 119.0
C33 C34 H34 119.0
C34 C35 C36 119.57(18)
C34 C35 C351 117.57(17)
C36 C35 C351 122.79(17)
C352 C351 C356 118.43(19)
C352 C351 C35 118.87(18)
C356 C351 C35 122.67(18)
C353 C352 C351 120.7(2)
C353 C352 H352 119.7
C351 C352 H352 119.7
C354 C353 C352 120.3(2)
C354 C353 H353 119.8
C352 C353 H353 119.8
C355 C354 C353 119.6(2)
C355 C354 H354 120.2
C353 C354 H354 120.2
C354 C355 C356 120.5(2)
C354 C355 H355 119.8
C356 C355 H355 119.8
C355 C356 C351 120.5(2)
C355 C356 H356 119.8
C351 C356 H356 119.8
C35 C36 C31 118.46(17)
C35 C36 C361 119.77(17)
C31 C36 C361 121.56(17)
C366 C361 C362 117.70(19)
C366 C361 C36 119.09(17)
C362 C361 C36 122.94(18)
C363 C362 C361 120.8(2)
C363 C362 H362 119.6
C361 C362 H362 119.6
C364 C363 C362 120.5(2)
C364 C363 H363 119.8
C362 C363 H363 119.8
C365 C364 C363 119.6(2)
C365 C364 H364 120.2
C363 C364 H364 120.2
C364 C365 C366 120.3(2)
C364 C365 H365 119.8
C366 C365 H365 119.8
C361 C366 C365 121.1(2)
C361 C366 H366 119.4
C365 C366 H366 119.4

loop_
_geom_bond_atom_site_label_1
_geom_bond_atom_site_label_2
_geom_bond_distance
C1 W1 1.900(2)
C1 H1A 0.947(16)
C1 H1B 0.963(17)
W1 N1 1.7617(16)
W1 O1 1.9937(13)
W1 N2 2.1303(17)
W1 P1 2.5228(6)
P1 C4 1.812(3)
P1 C3 1.812(2)
P1 C2 1.813(2)
C2 H2A 0.9800
C2 H2B 0.9800
C2 H2C 0.9800
C3 H3A 0.9800
C3 H3B 0.9800
C3 H3C 0.9800
C4 H4A 0.9800
C4 H4B 0.9800
C4 H4C 0.9800
N2 C25 1.399(3)
N2 C22 1.404(3)
C21 C22 1.491(3)
C21 H21A 0.9800
C21 H21B 0.9800
C21 H21C 0.9800
C22 C23 1.366(3)
C23 C24 1.413(3)
C23 H23 0.9500
C24 C25 1.372(3)
C24 H24 0.9500
C25 C26 1.494(3)
C26 H26A 0.9800
C26 H26B 0.9800
C26 H26C 0.9800
N1 C11 1.398(2)
C11 C12 1.415(3)
C11 C16 1.416(3)
C12 C13 1.395(3)
C12 C121 1.512(3)
C121 C122 1.531(4)
C121 C123 1.535(4)
C121 H121 1.0000
C122 H12A 0.9800
C122 H12B 0.9800
C122 H12C 0.9800
C123 H12D 0.9800
C123 H12E 0.9800
C123 H12F 0.9800
C13 C14 1.379(4)
C13 H13 0.9500
C14 C15 1.381(4)
C14 H14 0.9500
C15 C16 1.395(3)
C15 H15 0.9500
C16 C161 1.511(3)
C161 C162 1.522(4)
C161 C163 1.533(4)
C161 H161 1.0000
C162 H16A 0.9800
C162 H16B 0.9800
C162 H16C 0.9800
C163 H16D 0.9800
C163 H16E 0.9800
C163 H16F 0.9800
O1 C31 1.347(2)
C31 C36 1.413(3)
C31 C32 1.413(3)
C32 C33 1.407(3)
C32 C321 1.494(3)
C321 C326 1.389(3)
C321 C322 1.405(3)
C322 C323 1.392(3)
C322 H322 0.9500
C323 C324 1.388(4)
C323 H323 0.9500
C324 C325 1.375(4)
C324 H324 0.9500
C325 C326 1.400(3)
C325 H325 0.9500
C326 H326 0.9500
C33 C34 1.395(3)
C33 C331 1.502(3)
C331 C332 1.394(3)
C331 C336 1.399(3)
C332 C333 1.398(3)
C332 H332 0.9500
C333 C334 1.385(3)
C333 H333 0.9500
C334 C335 1.384(3)
C334 H334 0.9500
C335 C336 1.394(3)
C335 H335 0.9500
C336 H336 0.9500
C34 C35 1.394(3)
C34 H34 0.9500
C35 C36 1.409(3)
C35 C351 1.498(3)
C351 C352 1.396(3)
C351 C356 1.399(3)
C352 C353 1.389(3)
C352 H352 0.9500
C353 C354 1.385(3)
C353 H353 0.9500
C354 C355 1.383(3)
C354 H354 0.9500
C355 C356 1.390(3)
C355 H355 0.9500
C356 H356 0.9500
C36 C361 1.499(3)
C361 C366 1.392(3)
C361 C362 1.395(3)
C362 C363 1.394(3)
C362 H362 0.9500
C363 C364 1.378(3)
C363 H363 0.9500
C364 C365 1.372(3)
C364 H364 0.9500
C365 C366 1.394(3)
C365 H365 0.9500
C366 H366 0.9500

loop_
_geom_torsion_atom_site_label_1
_geom_torsion_atom_site_label_2
_geom_torsion_atom_site_label_3
_geom_torsion_atom_site_label_4
_geom_torsion
N1 W1 P1 C4 68.96(12)
C1 W1 P1 C4 169.32(12)
O1 W1 P1 C4 -81.61(11)
N2 W1 P1 C4 -39.3(2)
N1 W1 P1 C3 -169.44(12)
C1 W1 P1 C3 -69.08(13)
O1 W1 P1 C3 40.00(11)
N2 W1 P1 C3 82.3(2)
N1 W1 P1 C2 -49.35(13)
C1 W1 P1 C2 51.00(13)
O1 W1 P1 C2 160.08(12)
N2 W1 P1 C2 -157.6(2)
N1 W1 N2 C25 -99.82(17)
C1 W1 N2 C25 157.59(17)
O1 W1 N2 C25 48.62(17)
P1 W1 N2 C25 7.2(3)
N1 W1 N2 C22 72.02(16)
C1 W1 N2 C22 -30.57(17)
O1 W1 N2 C22 -139.54(15)
P1 W1 N2 C22 179.01(14)
C25 N2 C22 C23 -1.2(2)
W1 N2 C22 C23 -174.67(14)
C25 N2 C22 C21 179.1(2)
W1 N2 C22 C21 5.6(3)
N2 C22 C23 C24 1.1(2)
C21 C22 C23 C24 -179.1(2)
C22 C23 C24 C25 -0.7(3)
C23 C24 C25 N2 -0.1(2)
C23 C24 C25 C26 177.6(2)
C22 N2 C25 C24 0.7(2)
W1 N2 C25 C24 173.74(14)
C22 N2 C25 C26 -176.97(19)
W1 N2 C25 C26 -4.0(3)
C1 W1 N1 C11 -143.1(7)
O1 W1 N1 C11 6.0(7)
N2 W1 N1 C11 110.5(7)
P1 W1 N1 C11 -57.3(7)
W1 N1 C11 C12 -29.7(8)
W1 N1 C11 C16 151.2(6)
N1 C11 C12 C13 178.9(2)
C16 C11 C12 C13 -1.9(3)
N1 C11 C12 C121 -6.4(3)
C16 C11 C12 C121 172.8(2)
C13 C12 C121 C122 -33.8(3)
C11 C12 C121 C122 151.6(2)
C13 C12 C121 C123 90.1(3)
C11 C12 C121 C123 -84.5(3)
C11 C12 C13 C14 1.6(4)
C121 C12 C13 C14 -173.1(3)
C12 C13 C14 C15 -0.2(4)
C13 C14 C15 C16 -0.9(4)
C14 C15 C16 C11 0.6(4)
C14 C15 C16 C161 178.2(3)
N1 C11 C16 C15 180.0(2)
C12 C11 C16 C15 0.8(3)
N1 C11 C16 C161 2.5(3)
C12 C11 C16 C161 -176.7(2)
C15 C16 C161 C162 -73.2(3)
C11 C16 C161 C162 104.2(3)
C15 C16 C161 C163 49.2(3)
C11 C16 C161 C163 -133.4(2)
N1 W1 O1 C31 115.8(3)
C1 W1 O1 C31 -96.4(3)
N2 W1 O1 C31 9.4(2)
P1 W1 O1 C31 -179.2(2)
W1 O1 C31 C36 -130.1(2)
W1 O1 C31 C32 52.0(3)
O1 C31 C32 C33 -171.60(17)
C36 C31 C32 C33 10.6(3)
O1 C31 C32 C321 14.4(3)
C36 C31 C32 C321 -163.41(18)
C33 C32 C321 C326 74.0(3)
C31 C32 C321 C326 -112.1(2)
C33 C32 C321 C322 -101.2(2)
C31 C32 C321 C322 72.6(2)
C326 C321 C322 C323 -1.9(3)
C32 C321 C322 C323 173.60(19)
C321 C322 C323 C324 0.4(3)
C322 C323 C324 C325 1.1(3)
C323 C324 C325 C326 -1.1(4)
C322 C321 C326 C325 1.9(3)
C32 C321 C326 C325 -173.32(19)
C324 C325 C326 C321 -0.4(3)
C31 C32 C33 C34 -7.2(3)
C321 C32 C33 C34 166.66(18)
C31 C32 C33 C331 174.02(17)
C321 C32 C33 C331 -12.1(3)
C34 C33 C331 C332 -130.9(2)
C32 C33 C331 C332 47.9(3)
C34 C33 C331 C336 45.4(3)
C32 C33 C331 C336 -135.8(2)
C336 C331 C332 C333 0.1(3)
C33 C331 C332 C333 176.49(18)
C331 C332 C333 C334 0.4(3)
C332 C333 C334 C335 -0.7(3)
C333 C334 C335 C336 0.3(4)
C334 C335 C336 C331 0.2(4)
C332 C331 C336 C335 -0.5(3)
C33 C331 C336 C335 -177.0(2)
C32 C33 C34 C35 -1.0(3)
C331 C33 C34 C35 177.83(18)
C33 C34 C35 C36 6.1(3)
C33 C34 C35 C351 -170.86(18)
C34 C35 C351 C352 53.6(3)
C36 C35 C351 C352 -123.3(2)
C34 C35 C351 C356 -124.3(2)
C36 C35 C351 C356 58.8(3)
C356 C351 C352 C353 0.0(3)
C35 C351 C352 C353 -177.97(19)
C351 C352 C353 C354 0.1(3)
C352 C353 C354 C355 0.0(4)
C353 C354 C355 C356 -0.1(4)
C354 C355 C356 C351 0.2(3)
C352 C351 C356 C355 -0.2(3)
C35 C351 C356 C355 177.7(2)
C34 C35 C36 C31 -2.8(3)
C351 C35 C36 C31 174.07(17)
C34 C35 C36 C361 -177.55(17)
C351 C35 C36 C361 -0.7(3)
O1 C31 C36 C35 176.62(17)
C32 C31 C36 C35 -5.6(3)
O1 C31 C36 C361 -8.7(3)
C32 C31 C36 C361 169.14(17)
C35 C36 C361 C366 75.1(3)
C31 C36 C361 C366 -99.5(2)
C35 C36 C361 C362 -98.8(2)
C31 C36 C361 C362 86.6(3)
C366 C361 C362 C363 -0.8(3)
C36 C361 C362 C363 173.2(2)
C361 C362 C363 C364 -0.1(4)
C362 C363 C364 C365 1.1(4)
C363 C364 C365 C366 -1.1(4)
C362 C361 C366 C365 0.7(3)
C36 C361 C366 C365 -173.5(2)
C364 C365 C366 C361 0.2(4)
